data_4350268
loop_
_publ_author_name
'Rodr\'iguez, Laura'
'Labisbal, Elena'
'Sousa-Pedrares, Antonio'
'Garc\'ia-Vazquez, Jos\'e Arturo'
'Romero, Jaime'
'Duran, Mar\'ia Luz'
'Real, Jos\'e A'
'Sousa, Antonio'

_publ_section_title
;
 Coordination chemistry of amine bis(phenolate) cobalt(II), nickel(II),
 and copper(II) complexes.
;
_journal_issue 19
_journal_name_full 'Inorganic chemistry'
_journal_page_first 7903
_journal_page_last 7914
_journal_paper_doi 10.1021/ic0602594
_journal_volume 45
_journal_year 2006
_chemical_formula_sum 'C48 H66 Cu2 N6 O4'
_chemical_formula_weight 918.15
_space_group_IT_number 2
_space_group_name_Hall '-P 1'
_space_group_name_H-M_alt 'P -1'
_symmetry_cell_setting triclinic
_symmetry_space_group_name_H-M 'P -1'
_atom_sites_solution_hydrogens geom
_atom_sites_solution_primary direct
_atom_sites_solution_secondary difmap
_audit_creation_method SHELXL-97
_cell_angle_alpha 80.9300(10)
_cell_angle_beta 73.8700(10)
_cell_angle_gamma 72.9800(10)
_cell_formula_units_Z 1
_cell_length_a 9.0313(15)
_cell_length_b 11.0953(18)
_cell_length_c 12.8729(19)
_cell_measurement_reflns_used 25
_cell_measurement_temperature 293(2)
_cell_measurement_theta_max 45.179
_cell_measurement_theta_min 17.664
_cell_volume 1180.8(3)
_computing_cell_refinement 'CAD4-Express Software (Nonius, 1994)'
_computing_data_collection 'CAD4-Express Software (Nonius, 1994)'
_computing_structure_refinement 'SHELXL-97 (Sheldrick, 1997)'
_diffrn_ambient_temperature 293(2)
_diffrn_measured_fraction_theta_full 0.995
_diffrn_measured_fraction_theta_max 0.995
_diffrn_measurement_device_type 'MACH3 Enraf Nonius'
_diffrn_measurement_method omega/2-theta
_diffrn_radiation_monochromator graphite
_diffrn_radiation_source 'fine-focus sealed tube'
_diffrn_radiation_type CuK\a
_diffrn_radiation_wavelength 1.54180
_diffrn_reflns_av_R_equivalents 0.0112
_diffrn_reflns_av_sigmaI/netI 0.0217
_diffrn_reflns_limit_h_max 10
_diffrn_reflns_limit_h_min -11
_diffrn_reflns_limit_k_max 0
_diffrn_reflns_limit_k_min -13
_diffrn_reflns_limit_l_max 15
_diffrn_reflns_limit_l_min -16
_diffrn_reflns_number 5087
_diffrn_reflns_theta_full 74.96
_diffrn_reflns_theta_max 74.96
_diffrn_reflns_theta_min 3.59
_diffrn_standards_interval_time '120 min'
_diffrn_standards_number 3
_exptl_absorpt_coefficient_mu 1.487
_exptl_absorpt_correction_T_max 0.9161
_exptl_absorpt_correction_T_min 0.6810
_exptl_absorpt_correction_type psi-scan
_exptl_crystal_colour Brown
_exptl_crystal_density_diffrn 1.291
_exptl_crystal_density_method 'not measured'
_exptl_crystal_description Plate
_exptl_crystal_F_000 486
_exptl_crystal_size_max 0.28
_exptl_crystal_size_mid 0.22
_exptl_crystal_size_min 0.06
_refine_diff_density_max 0.446
_refine_diff_density_min -0.427
_refine_diff_density_rms 0.059
_refine_ls_extinction_method none
_refine_ls_goodness_of_fit_ref 1.063
_refine_ls_hydrogen_treatment constr
_refine_ls_matrix_type full
_refine_ls_number_parameters 272
_refine_ls_number_reflns 4830
_refine_ls_number_restraints 0
_refine_ls_restrained_S_all 1.063
_refine_ls_R_factor_all 0.0440
_refine_ls_R_factor_gt 0.0378
_refine_ls_shift/su_max 0.000
_refine_ls_shift/su_mean 0.000
_refine_ls_structure_factor_coef Fsqd
_refine_ls_weighting_details 'calc w=1/[\s^2^(Fo^2^)+(0.0647P)^2^+0.7078P] where P=(Fo^2^+2Fc^2^)/3'
_refine_ls_weighting_scheme calc
_refine_ls_wR_factor_gt 0.1118
_refine_ls_wR_factor_ref 0.1164
_reflns_number_gt 4387
_reflns_number_total 4830
_reflns_threshold_expression >2sigma(I)
_cod_data_source_file ic0602594si20060215_034918.cif
_cod_data_source_block m-1
_cod_depositor_comments
;
The following automatic conversions were performed:

data item '_exptl_absorpt_correction_type' value 'PSI-SCAN' was
changed to 'psi-scan' in accordance with the
/home/saulius/struct/COD-crude-data/automatic-downloads/DataCite-retrospective/ACS/depositions/lib/dictionaries/cif_core.dic
dictionary named 'cif_core.dic' version 2.4.2 last updated on
2011-04-26.

data item '_symmetry_cell_setting' value 'Triclinic' was changed to
'triclinic' in accordance with the
/home/saulius/struct/COD-crude-data/automatic-downloads/DataCite-retrospective/ACS/depositions/lib/dictionaries/cif_core.dic
dictionary named 'cif_core.dic' version 2.4.2 last updated on
2011-04-26.

Automatic conversion script
Id: cif_fix_values 6909 2019-04-08 15:41:33Z antanas 
;
_cod_database_code 4350268

loop_
_symmetry_equiv_pos_as_xyz
'x, y, z'
'-x, -y, -z'

loop_
_atom_site_label
_atom_site_type_symbol
_atom_site_fract_x
_atom_site_fract_y
_atom_site_fract_z
_atom_site_U_iso_or_equiv
_atom_site_adp_type
_atom_site_occupancy
_atom_site_symmetry_multiplicity
_atom_site_calc_flag
_atom_site_refinement_flags
Cu1 Cu 0.38221(3) 0.11416(3) 0.06662(2) 0.02940(11) Uani 1 1 d .
O1 O 0.49459(19) 0.17542(17) 0.14440(12) 0.0419(4) Uani 1 1 d .
O2 O 0.44291(17) -0.09094(13) 0.06481(11) 0.0336(3) Uani 1 1 d .
N1 N 0.19599(19) 0.10659(16) 0.19840(13) 0.0304(3) Uani 1 1 d .
N2 N 0.2059(2) 0.17619(17) -0.02382(15) 0.0367(4) Uani 1 1 d .
C1 C 0.4613(3) 0.1800(2) 0.25062(16) 0.0343(4) Uani 1 1 d .
C2 C 0.3043(3) 0.19991(19) 0.31635(17) 0.0337(4) Uani 1 1 d .
C3 C 0.2786(3) 0.2021(2) 0.42783(18) 0.0410(5) Uani 1 1 d .
H3 H 0.1745 0.2147 0.4705 0.049 Uiso 1 1 calc R
C4 C 0.4012(3) 0.1865(2) 0.47854(18) 0.0448(5) Uani 1 1 d .
C5 C 0.5565(3) 0.1677(2) 0.41380(19) 0.0447(5) Uani 1 1 d .
C6 C 0.5834(3) 0.1655(2) 0.30181(18) 0.0416(5) Uani 1 1 d .
H6 H 0.6876 0.1538 0.2595 0.050 Uiso 1 1 calc R
C7 C 0.3656(4) 0.1857(3) 0.6010(2) 0.0666(8) Uani 1 1 d .
H7A H 0.4631 0.1742 0.6221 0.100 Uiso 1 1 calc R
H7B H 0.3183 0.1178 0.6347 0.100 Uiso 1 1 calc R
H7C H 0.2929 0.2647 0.6236 0.100 Uiso 1 1 calc R
C8 C 0.6972(4) 0.1466(4) 0.4621(3) 0.0685(8) Uani 1 1 d .
H8A H 0.7936 0.1357 0.4052 0.103 Uiso 1 1 calc R
H8B H 0.7033 0.0722 0.5119 0.103 Uiso 1 1 calc R
H8C H 0.6842 0.2184 0.4999 0.103 Uiso 1 1 calc R
C9 C 0.1691(3) 0.2139(2) 0.26549(18) 0.0360(4) Uani 1 1 d .
H9A H 0.1552 0.2927 0.2198 0.043 Uiso 1 1 calc R
H9B H 0.0715 0.2184 0.3222 0.043 Uiso 1 1 calc R
C10 C 0.2314(3) -0.01531(19) 0.26745(16) 0.0337(4) Uani 1 1 d .
H10A H 0.3322 -0.0256 0.2851 0.040 Uiso 1 1 calc R
H10B H 0.1493 -0.0088 0.3350 0.040 Uiso 1 1 calc R
C11 C 0.3480(2) -0.16501(18) 0.11817(16) 0.0306(4) Uani 1 1 d .
C12 C 0.3499(3) -0.2761(2) 0.07829(18) 0.0374(4) Uani 1 1 d .
H12 H 0.4156 -0.2969 0.0104 0.045 Uiso 1 1 calc R
C13 C 0.2570(3) -0.3564(2) 0.13665(19) 0.0399(5) Uani 1 1 d .
C14 C 0.1572(3) -0.3272(2) 0.23876(19) 0.0391(5) Uani 1 1 d .
C15 C 0.1494(3) -0.2145(2) 0.27576(18) 0.0376(5) Uani 1 1 d .
H15 H 0.0797 -0.1925 0.3422 0.045 Uiso 1 1 calc R
C16 C 0.2407(2) -0.13194(19) 0.21835(16) 0.0320(4) Uani 1 1 d .
C17 C 0.0653(3) -0.4177(2) 0.3098(2) 0.0539(6) Uani 1 1 d .
H17A H 0.0843 -0.4907 0.2718 0.081 Uiso 1 1 calc R
H17B H -0.0468 -0.3760 0.3267 0.081 Uiso 1 1 calc R
H17C H 0.1003 -0.4434 0.3757 0.081 Uiso 1 1 calc R
C18 C 0.2676(4) -0.4753(3) 0.0887(3) 0.0592(7) Uani 1 1 d .
H18A H 0.1970 -0.5204 0.1380 0.089 Uiso 1 1 calc R
H18B H 0.3753 -0.5278 0.0767 0.089 Uiso 1 1 calc R
H18C H 0.2374 -0.4532 0.0209 0.089 Uiso 1 1 calc R
C19 C 0.0521(3) 0.1228(2) 0.15787(18) 0.0398(5) Uani 1 1 d .
H19A H -0.0432 0.1531 0.2142 0.048 Uiso 1 1 calc R
H19B H 0.0498 0.0418 0.1397 0.048 Uiso 1 1 calc R
C20 C 0.0537(3) 0.2162(2) 0.05841(19) 0.0431(5) Uani 1 1 d .
H20A H -0.0352 0.2201 0.0285 0.052 Uiso 1 1 calc R
H20B H 0.0421 0.2998 0.0784 0.052 Uiso 1 1 calc R
C21 C 0.2012(3) 0.0759(3) -0.0849(2) 0.0517(6) Uani 1 1 d .
H21A H 0.3011 0.0511 -0.1374 0.078 Uiso 1 1 calc R
H21B H 0.1163 0.1072 -0.1214 0.078 Uiso 1 1 calc R
H21C H 0.1831 0.0042 -0.0356 0.078 Uiso 1 1 calc R
C22 C 0.2346(4) 0.2850(3) -0.1016(2) 0.0536(6) Uani 1 1 d .
H22A H 0.2377 0.3514 -0.0632 0.080 Uiso 1 1 calc R
H22B H 0.1500 0.3153 -0.1384 0.080 Uiso 1 1 calc R
H22C H 0.3347 0.2590 -0.1537 0.080 Uiso 1 1 calc R
N1S N 0.7953(6) 0.4252(4) 0.2528(7) 0.173(3) Uani 1 1 d .
C1S C 0.6641(5) 0.4585(3) 0.2859(5) 0.0951(14) Uani 1 1 d .
C2S C 0.4948(5) 0.5012(5) 0.3262(5) 0.1168(18) Uani 1 1 d .
H2S1 H 0.4569 0.5850 0.2944 0.175 Uiso 1 1 calc R
H2S2 H 0.4692 0.5020 0.4036 0.175 Uiso 1 1 calc R
H2S3 H 0.4447 0.4451 0.3076 0.175 Uiso 1 1 calc R

loop_
_atom_site_aniso_label
_atom_site_aniso_U_11
_atom_site_aniso_U_22
_atom_site_aniso_U_33
_atom_site_aniso_U_23
_atom_site_aniso_U_13
_atom_site_aniso_U_12
Cu1 0.02973(17) 0.03304(17) 0.02691(16) -0.00293(11) -0.00531(11) -0.01178(12)
O1 0.0411(8) 0.0629(10) 0.0290(7) -0.0063(7) -0.0054(6) -0.0267(8)
O2 0.0369(7) 0.0315(7) 0.0321(7) -0.0033(5) -0.0007(6) -0.0154(6)
N1 0.0292(8) 0.0332(8) 0.0308(8) -0.0034(6) -0.0075(6) -0.0106(6)
N2 0.0390(9) 0.0395(9) 0.0340(9) -0.0019(7) -0.0142(7) -0.0094(7)
C1 0.0410(11) 0.0367(10) 0.0294(10) -0.0033(8) -0.0078(8) -0.0172(9)
C2 0.0385(10) 0.0312(10) 0.0328(10) -0.0070(8) -0.0070(8) -0.0105(8)
C3 0.0464(12) 0.0426(12) 0.0334(11) -0.0103(9) -0.0029(9) -0.0134(10)
C4 0.0616(15) 0.0451(12) 0.0315(11) -0.0053(9) -0.0121(10) -0.0177(11)
C5 0.0551(14) 0.0502(13) 0.0373(11) -0.0012(9) -0.0190(10) -0.0208(11)
C6 0.0398(11) 0.0546(13) 0.0357(11) -0.0033(9) -0.0100(9) -0.0199(10)
C7 0.082(2) 0.089(2) 0.0340(13) -0.0108(13) -0.0121(13) -0.0288(18)
C8 0.0689(19) 0.100(2) 0.0515(16) 0.0015(16) -0.0312(15) -0.0331(18)
C9 0.0335(10) 0.0353(10) 0.0378(11) -0.0092(8) -0.0056(8) -0.0067(8)
C10 0.0378(10) 0.0356(10) 0.0284(9) -0.0012(8) -0.0062(8) -0.0132(8)
C11 0.0314(9) 0.0297(9) 0.0306(9) 0.0011(7) -0.0062(7) -0.0111(7)
C12 0.0440(11) 0.0328(10) 0.0342(10) -0.0036(8) -0.0041(9) -0.0130(9)
C13 0.0443(12) 0.0307(10) 0.0461(12) -0.0012(9) -0.0103(10) -0.0140(9)
C14 0.0371(11) 0.0341(10) 0.0457(12) 0.0039(9) -0.0069(9) -0.0155(9)
C15 0.0359(10) 0.0379(11) 0.0364(11) 0.0009(8) -0.0025(8) -0.0138(9)
C16 0.0336(10) 0.0330(10) 0.0304(9) 0.0000(8) -0.0064(8) -0.0131(8)
C17 0.0535(14) 0.0427(13) 0.0635(16) 0.0044(11) -0.0033(12) -0.0247(11)
C18 0.0716(18) 0.0411(13) 0.0674(17) -0.0124(12) -0.0043(14) -0.0263(13)
C19 0.0297(10) 0.0522(13) 0.0403(11) -0.0028(9) -0.0106(9) -0.0137(9)
C20 0.0358(11) 0.0481(13) 0.0444(12) -0.0029(10) -0.0154(9) -0.0045(9)
C21 0.0546(14) 0.0567(15) 0.0530(14) -0.0143(12) -0.0253(12) -0.0118(12)
C22 0.0619(16) 0.0535(15) 0.0462(14) 0.0116(11) -0.0220(12) -0.0166(12)
N1S 0.084(3) 0.080(3) 0.347(9) -0.006(4) -0.049(4) -0.021(2)
C1S 0.075(2) 0.0539(19) 0.164(5) 0.007(2) -0.053(3) -0.0154(18)
C2S 0.077(3) 0.090(3) 0.176(5) 0.004(3) -0.039(3) -0.011(2)

loop_
_atom_type_symbol
_atom_type_description
_atom_type_scat_dispersion_real
_atom_type_scat_dispersion_imag
_atom_type_scat_source
C C 0.0181 0.0091 'International Tables Vol C Tables 4.2.6.8 and 6.1.1.4'
H H 0.0000 0.0000 'International Tables Vol C Tables 4.2.6.8 and 6.1.1.4'
N N 0.0311 0.0180 'International Tables Vol C Tables 4.2.6.8 and 6.1.1.4'
O O 0.0492 0.0322 'International Tables Vol C Tables 4.2.6.8 and 6.1.1.4'
Cu Cu -1.9646 0.5888 'International Tables Vol C Tables 4.2.6.8 and 6.1.1.4'

loop_
_geom_angle_atom_site_label_1
_geom_angle_atom_site_label_2
_geom_angle_atom_site_label_3
_geom_angle
_geom_angle_site_symmetry_1
_geom_angle_site_symmetry_3
O1 Cu1 O2 94.40(6) . 2_655
O1 Cu1 N1 93.61(7) . .
O2 Cu1 N1 169.25(6) 2_655 .
O1 Cu1 N2 142.18(8) . .
O2 Cu1 N2 92.52(7) 2_655 .
N1 Cu1 N2 85.51(7) . .
O1 Cu1 O2 115.43(7) . .
O2 Cu1 O2 80.06(6) 2_655 .
N1 Cu1 O2 90.03(6) . .
N2 Cu1 O2 102.39(6) . .
C1 O1 Cu1 126.57(13) . .
C11 O2 Cu1 131.14(13) . 2_655
C11 O2 Cu1 125.39(12) . .
Cu1 O2 Cu1 99.94(6) 2_655 .
C19 N1 C10 111.67(16) . .
C19 N1 C9 109.29(16) . .
C10 N1 C9 108.45(15) . .
C19 N1 Cu1 107.57(13) . .
C10 N1 Cu1 111.14(12) . .
C9 N1 Cu1 108.67(12) . .
C21 N2 C22 108.3(2) . .
C21 N2 C20 110.88(19) . .
C22 N2 C20 109.85(19) . .
C21 N2 Cu1 112.67(15) . .
C22 N2 Cu1 110.57(15) . .
C20 N2 Cu1 104.52(13) . .
O1 C1 C6 120.2(2) . .
O1 C1 C2 122.44(19) . .
C6 C1 C2 117.38(19) . .
C3 C2 C1 119.2(2) . .
C3 C2 C9 121.3(2) . .
C1 C2 C9 119.44(18) . .
C4 C3 C2 123.1(2) . .
C3 C4 C5 117.9(2) . .
C3 C4 C7 120.5(2) . .
C5 C4 C7 121.6(2) . .
C4 C5 C6 119.4(2) . .
C4 C5 C8 121.5(2) . .
C6 C5 C8 119.1(2) . .
C1 C6 C5 123.0(2) . .
C2 C9 N1 112.77(17) . .
C16 C10 N1 115.84(16) . .
O2 C11 C12 122.56(18) . .
O2 C11 C16 119.80(17) . .
C12 C11 C16 117.64(18) . .
C13 C12 C11 122.4(2) . .
C12 C13 C14 119.9(2) . .
C12 C13 C18 119.2(2) . .
C14 C13 C18 120.9(2) . .
C15 C14 C13 117.65(19) . .
C15 C14 C17 120.5(2) . .
C13 C14 C17 121.8(2) . .
C14 C15 C16 123.4(2) . .
C15 C16 C11 118.81(19) . .
C15 C16 C10 119.79(18) . .
C11 C16 C10 121.26(17) . .
N1 C19 C20 110.33(18) . .
N2 C20 C19 109.67(18) . .
N1S C1S C2S 178.8(8) . .

loop_
_geom_bond_atom_site_label_1
_geom_bond_atom_site_label_2
_geom_bond_distance
_geom_bond_site_symmetry_2
Cu1 O1 1.9177(15) .
Cu1 O2 1.9591(14) 2_655
Cu1 N1 2.0410(17) .
Cu1 N2 2.1217(18) .
Cu1 O2 2.1816(15) .
O1 C1 1.322(2) .
O2 C11 1.338(2) .
O2 Cu1 1.9591(14) 2_655
N1 C19 1.484(3) .
N1 C10 1.499(3) .
N1 C9 1.503(3) .
N2 C21 1.477(3) .
N2 C22 1.478(3) .
N2 C20 1.479(3) .
C1 C6 1.394(3) .
C1 C2 1.409(3) .
C2 C3 1.392(3) .
C2 C9 1.498(3) .
C3 C4 1.392(4) .
C4 C5 1.393(4) .
C4 C7 1.518(3) .
C5 C6 1.397(3) .
C5 C8 1.508(4) .
C10 C16 1.498(3) .
C11 C12 1.402(3) .
C11 C16 1.408(3) .
C12 C13 1.392(3) .
C13 C14 1.396(3) .
C13 C18 1.510(3) .
C14 C15 1.383(3) .
C14 C17 1.519(3) .
C15 C16 1.399(3) .
C19 C20 1.514(3) .
N1S C1S 1.111(6) .
C1S C2S 1.430(6) .
